data_4500009
loop_
_publ_author_name
'Scott G. Fleischman'
'Srinivasan S. Kuduva'
'Jennifer A. McMahon'
'Brian Moulton'
'Rosa D. Bailey Walsh'
'Na\'ir Rodr\'iguez-Hornedo'
'Michael J. Zaworotko'

_publ_section_title
;
 Crystal Engineering of the Composition of Pharmaceutical Phases:
 Multiple-Component Crystalline Solids Involving Carbamazepine
;
_journal_issue 6
_journal_name_full 'Crystal Growth & Design'
_journal_page_first 909
_journal_page_last 919
_journal_paper_doi 10.1021/cg034035x
_journal_volume 3
_journal_year 2003
_chemical_formula_sum 'C34 H36 N4 O4 S2'
_chemical_formula_weight 628.79
_chemical_name_systematic
; 
 ? 
;
_space_group_IT_number 2
_symmetry_space_group_name_Hall '-P 1'
_symmetry_space_group_name_H-M 'P -1'
_atom_sites_solution_hydrogens geom
_atom_sites_solution_primary direct
_atom_sites_solution_secondary difmap
_audit_creation_method SHELXL-97
_cell_angle_alpha 94.840(5)
_cell_angle_beta 94.926(5)
_cell_angle_gamma 100.048(5)
_cell_formula_units_Z 1
_cell_length_a 7.3254(19)
_cell_length_b 8.889(2)
_cell_length_c 12.208(3)
_cell_measurement_temperature 200(2)
_cell_volume 775.8(3)
_computing_structure_refinement 'SHELXL-97 (Sheldrick, 1997)'
_computing_structure_solution 'SHELXS-97 (Sheldrick, 1990)'
_diffrn_ambient_temperature 200(2)
_diffrn_measured_fraction_theta_full 0.976
_diffrn_measured_fraction_theta_max 0.976
_diffrn_radiation_monochromator graphite
_diffrn_radiation_source 'fine-focus sealed tube'
_diffrn_radiation_type MoK\a
_diffrn_radiation_wavelength 0.71073
_diffrn_reflns_av_R_equivalents 0.0444
_diffrn_reflns_av_sigmaI/netI 0.1087
_diffrn_reflns_limit_h_max 8
_diffrn_reflns_limit_h_min -7
_diffrn_reflns_limit_k_max 10
_diffrn_reflns_limit_k_min -9
_diffrn_reflns_limit_l_max 14
_diffrn_reflns_limit_l_min -14
_diffrn_reflns_number 3878
_diffrn_reflns_theta_full 25.00
_diffrn_reflns_theta_max 25.00
_diffrn_reflns_theta_min 1.68
_exptl_absorpt_coefficient_mu 0.217
_exptl_absorpt_correction_T_max 0.9892
_exptl_absorpt_correction_T_min 0.9786
_exptl_crystal_density_diffrn 1.346
_exptl_crystal_density_method 'not measured'
_exptl_crystal_F_000 332
_exptl_crystal_size_max 0.10
_exptl_crystal_size_mid 0.10
_exptl_crystal_size_min 0.05
_refine_diff_density_max 0.407
_refine_diff_density_min -0.453
_refine_diff_density_rms 0.091
_refine_ls_extinction_method none
_refine_ls_goodness_of_fit_ref 1.166
_refine_ls_hydrogen_treatment mixed
_refine_ls_matrix_type full
_refine_ls_number_parameters 211
_refine_ls_number_reflns 2674
_refine_ls_number_restraints 0
_refine_ls_restrained_S_all 1.166
_refine_ls_R_factor_all 0.1176
_refine_ls_R_factor_gt 0.0795
_refine_ls_shift/su_max 0.004
_refine_ls_shift/su_mean 0.000
_refine_ls_structure_factor_coef Fsqd
_refine_ls_weighting_details 'calc w=1/[\s^2^(Fo^2^)+(0.0585P)^2^+2.0649P] where P=(Fo^2^+2Fc^2^)/3'
_refine_ls_weighting_scheme calc
_refine_ls_wR_factor_gt 0.2173
_refine_ls_wR_factor_ref 0.2376
_reflns_number_gt 1628
_reflns_number_total 2674
_reflns_threshold_expression >2sigma(I)
_cod_data_source_file sf2101.cif
_cod_data_source_block sf2101
_cod_original_cell_volume 775.8(4)
_cod_database_code 4500009

loop_
_symmetry_equiv_pos_as_xyz
'x, y, z'
'-x, -y, -z'

loop_
_atom_site_label
_atom_site_type_symbol
_atom_site_fract_x
_atom_site_fract_y
_atom_site_fract_z
_atom_site_U_iso_or_equiv
_atom_site_adp_type
_atom_site_occupancy
_atom_site_symmetry_multiplicity
_atom_site_calc_flag
_atom_site_refinement_flags
_atom_site_disorder_assembly
_atom_site_disorder_group
O1 O -0.0332(5) 0.8713(4) 0.1065(3) 0.0257(9) Uani 1 1 d . . .
N1 N 0.1628(6) 0.9383(5) 0.2655(3) 0.0205(10) Uani 1 1 d . . .
C7 C 0.5028(7) 1.0027(6) 0.3140(4) 0.0195(11) Uani 1 1 d . . .
C8 C 0.5364(7) 0.8688(6) 0.2466(4) 0.0217(12) Uani 1 1 d . . .
H8 H 0.6476 0.8802 0.2110 0.026 Uiso 1 1 calc R . .
N2 N 0.1608(6) 1.1045(5) 0.1270(4) 0.0259(11) Uani 1 1 d . . .
H2A H 0.1172 1.1281 0.0625 0.031 Uiso 1 1 calc R . .
H2B H 0.2491 1.1698 0.1685 0.031 Uiso 1 1 calc R . .
C1 C 0.0929(7) 0.9692(6) 0.1621(4) 0.0200(11) Uani 1 1 d . . .
C2 C 0.3235(7) 1.0347(6) 0.3273(4) 0.0190(11) Uani 1 1 d . . .
C6 C 0.6546(8) 1.1030(6) 0.3726(4) 0.0240(12) Uani 1 1 d . . .
H6 H 0.7771 1.0863 0.3633 0.029 Uiso 1 1 calc R . .
C5 C 0.6309(8) 1.2256(6) 0.4436(4) 0.0252(12) Uani 1 1 d . . .
H5 H 0.7367 1.2907 0.4834 0.030 Uiso 1 1 calc R . .
C10 C 0.2423(7) 0.6814(6) 0.2738(4) 0.0213(12) Uani 1 1 d . . .
C12 C 0.0286(8) 0.4821(6) 0.3442(4) 0.0268(13) Uani 1 1 d . . .
H12 H -0.0042 0.3787 0.3603 0.032 Uiso 1 1 calc R . .
C4 C 0.4539(8) 1.2545(6) 0.4573(4) 0.0256(13) Uani 1 1 d . . .
H4 H 0.4381 1.3393 0.5061 0.031 Uiso 1 1 calc R . .
C15 C 0.1221(7) 0.7843(6) 0.2949(4) 0.0201(11) Uani 1 1 d . . .
C3 C 0.2983(7) 1.1577(6) 0.3986(4) 0.0227(12) Uani 1 1 d . . .
H3 H 0.1764 1.1763 0.4076 0.027 Uiso 1 1 calc R . .
C14 C -0.0432(7) 0.7354(6) 0.3429(4) 0.0230(12) Uani 1 1 d . . .
H14 H -0.1241 0.8054 0.3584 0.028 Uiso 1 1 calc R . .
C9 C 0.4217(7) 0.7281(6) 0.2301(4) 0.0217(12) Uani 1 1 d . . .
H9 H 0.4634 0.6513 0.1848 0.026 Uiso 1 1 calc R . .
C11 C 0.1924(8) 0.5294(6) 0.2978(4) 0.0251(12) Uani 1 1 d . . .
H11 H 0.2715 0.4580 0.2821 0.030 Uiso 1 1 calc R . .
C13 C -0.0873(8) 0.5859(6) 0.3671(5) 0.0272(13) Uani 1 1 d . . .
H13 H -0.1986 0.5533 0.3999 0.033 Uiso 1 1 calc R . .
S1D S 0.6797(4) 0.3175(3) 0.1546(2) 0.0349(8) Uani 0.614(4) 1 d P A 1
S2D S 0.5719(5) 0.3357(4) 0.0571(3) 0.0250(11) Uani 0.386(4) 1 d P A 2
C1D C 0.7801(13) 0.4742(11) 0.0640(8) 0.103(4) Uani 1 1 d . . .
H1D1 H 0.8361 0.5683 0.1114 0.155 Uiso 1 1 calc R A 1
H1D2 H 0.6798 0.4954 0.0125 0.155 Uiso 1 1 calc R A 1
H1D3 H 0.8754 0.4383 0.0223 0.155 Uiso 1 1 calc R A 1
C2D C 0.6804(14) 0.1737(11) 0.0669(7) 0.096(4) Uani 1 1 d . . .
H2D1 H 0.6153 0.0801 0.0936 0.144 Uiso 1 1 calc R A 1
H2D2 H 0.8093 0.1635 0.0574 0.144 Uiso 1 1 calc R A 1
H2D3 H 0.6171 0.1893 -0.0042 0.144 Uiso 1 1 calc R A 1
O1D O 0.4880(6) 0.3584(4) 0.1627(3) 0.0350(11) Uani 1 1 d . . .

loop_
_atom_site_aniso_label
_atom_site_aniso_U_11
_atom_site_aniso_U_22
_atom_site_aniso_U_33
_atom_site_aniso_U_23
_atom_site_aniso_U_13
_atom_site_aniso_U_12
O1 0.024(2) 0.030(2) 0.020(2) 0.0063(16) -0.0071(16) -0.0008(17)
N1 0.020(2) 0.023(2) 0.018(2) 0.0048(18) -0.0067(18) 0.0052(18)
C7 0.013(3) 0.026(3) 0.018(3) 0.007(2) -0.001(2) -0.001(2)
C8 0.014(3) 0.033(3) 0.019(3) 0.008(2) 0.002(2) 0.006(2)
N2 0.032(3) 0.027(2) 0.018(2) 0.0091(19) -0.005(2) 0.004(2)
C1 0.020(3) 0.026(3) 0.016(3) 0.007(2) 0.002(2) 0.008(2)
C2 0.012(3) 0.026(3) 0.019(3) 0.007(2) -0.003(2) 0.001(2)
C6 0.020(3) 0.033(3) 0.019(3) 0.008(2) -0.004(2) 0.006(2)
C5 0.029(3) 0.027(3) 0.018(3) 0.008(2) -0.005(2) 0.002(2)
C10 0.024(3) 0.028(3) 0.011(3) 0.003(2) 0.000(2) 0.003(2)
C12 0.034(3) 0.026(3) 0.022(3) 0.010(2) 0.000(2) 0.006(2)
C4 0.035(3) 0.023(3) 0.019(3) 0.003(2) -0.002(2) 0.005(2)
C15 0.020(3) 0.024(3) 0.015(3) 0.003(2) -0.006(2) 0.003(2)
C3 0.018(3) 0.029(3) 0.022(3) 0.006(2) 0.001(2) 0.006(2)
C14 0.019(3) 0.031(3) 0.021(3) 0.009(2) -0.001(2) 0.010(2)
C9 0.020(3) 0.028(3) 0.016(3) 0.002(2) 0.002(2) 0.003(2)
C11 0.031(3) 0.030(3) 0.016(3) 0.002(2) -0.003(2) 0.011(2)
C13 0.022(3) 0.036(3) 0.027(3) 0.011(3) 0.003(2) 0.007(2)
S1D 0.0260(14) 0.0539(17) 0.0217(14) 0.0046(11) -0.0006(10) 0.0000(11)
S2D 0.028(2) 0.033(2) 0.0158(19) 0.0029(15) 0.0026(15) 0.0084(16)
C1D 0.070(6) 0.132(9) 0.075(7) -0.034(6) 0.046(5) -0.073(6)
C2D 0.141(9) 0.130(8) 0.065(6) 0.060(6) 0.066(6) 0.109(8)
O1D 0.030(2) 0.036(2) 0.039(3) 0.0004(19) 0.012(2) 0.0047(19)

loop_
_atom_type_symbol
_atom_type_description
_atom_type_scat_dispersion_real
_atom_type_scat_dispersion_imag
_atom_type_scat_source
C C 0.0033 0.0016 'International Tables Vol C Tables 4.2.6.8 and 6.1.1.4'
H H 0.0000 0.0000 'International Tables Vol C Tables 4.2.6.8 and 6.1.1.4'
N N 0.0061 0.0033 'International Tables Vol C Tables 4.2.6.8 and 6.1.1.4'
O O 0.0106 0.0060 'International Tables Vol C Tables 4.2.6.8 and 6.1.1.4'
S S 0.1246 0.1234 'International Tables Vol C Tables 4.2.6.8 and 6.1.1.4'

loop_
_geom_angle_atom_site_label_1
_geom_angle_atom_site_label_2
_geom_angle_atom_site_label_3
_geom_angle
_geom_angle_site_symmetry_1
_geom_angle_site_symmetry_3
_geom_angle_publ_flag
C1 N1 C15 118.7(4) . . ?
C1 N1 C2 122.2(4) . . ?
C15 N1 C2 115.3(4) . . ?
C6 C7 C2 117.3(5) . . ?
C6 C7 C8 119.0(5) . . ?
C2 C7 C8 123.7(5) . . ?
C9 C8 C7 125.7(4) . . ?
O1 C1 N2 122.9(5) . . ?
O1 C1 N1 119.1(4) . . ?
N2 C1 N1 118.0(5) . . ?
C3 C2 C7 121.4(5) . . ?
C3 C2 N1 119.1(4) . . ?
C7 C2 N1 119.5(4) . . ?
C5 C6 C7 121.7(5) . . ?
C6 C5 C4 120.5(5) . . ?
C11 C10 C15 119.1(5) . . ?
C11 C10 C9 118.6(5) . . ?
C15 C10 C9 122.3(5) . . ?
C11 C12 C13 119.9(5) . . ?
C5 C4 C3 119.5(5) . . ?
C10 C15 C14 119.9(5) . . ?
C10 C15 N1 120.7(4) . . ?
C14 C15 N1 119.4(4) . . ?
C2 C3 C4 119.6(5) . . ?
C13 C14 C15 119.8(5) . . ?
C8 C9 C10 127.9(5) . . ?
C12 C11 C10 120.6(5) . . ?
C14 C13 C12 120.8(5) . . ?
O1D S1D C2D 113.8(4) . . ?
O1D S1D C1D 99.0(4) . . ?
C2D S1D C1D 96.6(4) . . ?
S2D O1D S1D 55.8(2) . . ?

loop_
_geom_bond_atom_site_label_1
_geom_bond_atom_site_label_2
_geom_bond_distance
_geom_bond_site_symmetry_2
_geom_bond_publ_flag
O1 C1 1.258(6) . ?
N1 C1 1.388(6) . ?
N1 C15 1.433(6) . ?
N1 C2 1.440(6) . ?
C7 C6 1.397(7) . ?
C7 C2 1.412(7) . ?
C7 C8 1.458(7) . ?
C8 C9 1.368(7) . ?
N2 C1 1.338(6) . ?
C2 C3 1.387(7) . ?
C6 C5 1.378(7) . ?
C5 C4 1.386(8) . ?
C10 C11 1.399(7) . ?
C10 C15 1.399(7) . ?
C10 C9 1.467(7) . ?
C12 C11 1.385(7) . ?
C12 C13 1.385(7) . ?
C4 C3 1.402(8) . ?
C15 C14 1.406(7) . ?
C14 C13 1.375(7) . ?
S1D O1D 1.520(5) . ?
S1D C2D 1.597(9) . ?
S1D C1D 1.936(9) . ?
S2D O1D 1.489(5) . ?

loop_
_geom_torsion_atom_site_label_1
_geom_torsion_atom_site_label_2
_geom_torsion_atom_site_label_3
_geom_torsion_atom_site_label_4
_geom_torsion
_geom_torsion_site_symmetry_1
_geom_torsion_site_symmetry_2
_geom_torsion_site_symmetry_3
_geom_torsion_site_symmetry_4
_geom_torsion_publ_flag
C6 C7 C8 C9 145.4(5) . . . . ?
C2 C7 C8 C9 -32.0(8) . . . . ?
C15 N1 C1 O1 14.3(7) . . . . ?
C2 N1 C1 O1 171.5(4) . . . . ?
C15 N1 C1 N2 -167.1(4) . . . . ?
C2 N1 C1 N2 -9.9(7) . . . . ?
C6 C7 C2 C3 -2.1(7) . . . . ?
C8 C7 C2 C3 175.4(5) . . . . ?
C6 C7 C2 N1 177.6(4) . . . . ?
C8 C7 C2 N1 -5.0(7) . . . . ?
C1 N1 C2 C3 89.3(6) . . . . ?
C15 N1 C2 C3 -112.8(5) . . . . ?
C1 N1 C2 C7 -90.4(6) . . . . ?
C15 N1 C2 C7 67.5(6) . . . . ?
C2 C7 C6 C5 2.1(8) . . . . ?
C8 C7 C6 C5 -175.5(5) . . . . ?
C7 C6 C5 C4 -1.2(8) . . . . ?
C6 C5 C4 C3 0.2(8) . . . . ?
C11 C10 C15 C14 2.0(8) . . . . ?
C9 C10 C15 C14 -176.3(5) . . . . ?
C11 C10 C15 N1 -176.2(5) . . . . ?
C9 C10 C15 N1 5.4(8) . . . . ?
C1 N1 C15 C10 91.2(6) . . . . ?
C2 N1 C15 C10 -67.5(6) . . . . ?
C1 N1 C15 C14 -87.0(6) . . . . ?
C2 N1 C15 C14 114.2(5) . . . . ?
C7 C2 C3 C4 1.2(8) . . . . ?
N1 C2 C3 C4 -178.5(5) . . . . ?
C5 C4 C3 C2 -0.2(8) . . . . ?
C10 C15 C14 C13 -1.1(8) . . . . ?
N1 C15 C14 C13 177.2(5) . . . . ?
C7 C8 C9 C10 1.0(9) . . . . ?
C11 C10 C9 C8 -147.6(6) . . . . ?
C15 C10 C9 C8 30.7(8) . . . . ?
C13 C12 C11 C10 0.1(8) . . . . ?
C15 C10 C11 C12 -1.5(8) . . . . ?
C9 C10 C11 C12 176.9(5) . . . . ?
C15 C14 C13 C12 -0.4(8) . . . . ?
C11 C12 C13 C14 0.9(9) . . . . ?
C2D S1D O1D S2D -50.7(4) . . . . ?
C1D S1D O1D S2D 50.6(3) . . . . ?
